data_7127400
loop_
_publ_author_name
'Liu, Ziwei'
'Wu, Long-Fei'
'Bond, Andrew D.'
'Sutherland, John D.'

_publ_section_title
;
 Photoredox chemistry in the synthesis of 2-aminoazoles implicated in
 prebiotic nucleic acid synthesis.
;
_journal_issue 88
_journal_name_full 'Chemical communications (Cambridge, England)'
_journal_page_first 13563
_journal_page_last 13566
_journal_paper_doi 10.1039/d0cc05752e
_journal_volume 56
_journal_year 2020
_chemical_formula_moiety '4(C H4 N2 S), C N S -, H4 N +'
_chemical_formula_sum 'C5 H20 N10 S5'
_chemical_formula_weight 380.61
_space_group_crystal_system monoclinic
_space_group_IT_number 14
_space_group_name_Hall '-P 2ybc'
_space_group_name_H-M_alt 'P 1 21/c 1'
_atom_sites_solution_hydrogens mixed
_atom_sites_solution_primary dual
_atom_sites_solution_secondary difmap
_audit_creation_method SHELXL-2018/3
_audit_update_record
;
2020-08-19 deposited with the CCDC.	2020-10-07 downloaded from the CCDC.
;
_cell_angle_alpha 90
_cell_angle_beta 94.7245(13)
_cell_angle_gamma 90
_cell_formula_units_Z 4
_cell_length_a 10.5332(5)
_cell_length_b 21.0945(8)
_cell_length_c 8.1916(3)
_cell_measurement_reflns_used 7901
_cell_measurement_temperature 180(2)
_cell_measurement_theta_max 25.03
_cell_measurement_theta_min 1.00
_cell_volume 1813.93(13)
_computing_cell_refinement 'HKL Scalepack (Otwinowski & Minor, 1997)'
_computing_data_collection 'COLLECT (Nonius, 1999)'
_computing_data_reduction 'HKL Denzo and Scalepack (Otwinowski & Minor, 1997)'
_computing_molecular_graphics 'Mercury (Macrae et al., 2008)'
_computing_publication_material SHELXL
_computing_structure_refinement 'SHELXL (Sheldrick, 2015)'
_computing_structure_solution 'SHELXT (Sheldrick, 2015)'
_diffrn_ambient_temperature 180(2)
_diffrn_measured_fraction_theta_full 0.992
_diffrn_measured_fraction_theta_max 0.992
_diffrn_measurement_device_type 'Nonius KappaCCD'
_diffrn_measurement_method '\w and \f-scans'
_diffrn_radiation_type MoK\a
_diffrn_radiation_wavelength 0.71073
_diffrn_reflns_av_R_equivalents 0.0644
_diffrn_reflns_av_unetI/netI 0.1075
_diffrn_reflns_Laue_measured_fraction_full 0.992
_diffrn_reflns_Laue_measured_fraction_max 0.992
_diffrn_reflns_limit_h_max 12
_diffrn_reflns_limit_h_min -12
_diffrn_reflns_limit_k_max 24
_diffrn_reflns_limit_k_min -24
_diffrn_reflns_limit_l_max 9
_diffrn_reflns_limit_l_min -9
_diffrn_reflns_number 14100
_diffrn_reflns_point_group_measured_fraction_full 0.992
_diffrn_reflns_point_group_measured_fraction_max 0.992
_diffrn_reflns_theta_full 25.006
_diffrn_reflns_theta_max 25.006
_diffrn_reflns_theta_min 3.596
_diffrn_source 'fine-focus sealed tube'
_exptl_absorpt_coefficient_mu 0.645
_exptl_absorpt_correction_T_max 0.974
_exptl_absorpt_correction_T_min 0.871
_exptl_absorpt_correction_type multi-scan
_exptl_absorpt_process_details 'SORTAV (Blessing, 1995)'
_exptl_crystal_colour colourless
_exptl_crystal_density_diffrn 1.394
_exptl_crystal_description block
_exptl_crystal_F_000 800
_exptl_crystal_size_max 0.220
_exptl_crystal_size_mid 0.080
_exptl_crystal_size_min 0.050
_refine_diff_density_max 0.202
_refine_diff_density_min -0.301
_refine_diff_density_rms 0.051
_refine_ls_extinction_method none
_refine_ls_goodness_of_fit_ref 0.812
_refine_ls_hydrogen_treatment mixed
_refine_ls_matrix_type full
_refine_ls_number_parameters 193
_refine_ls_number_reflns 3171
_refine_ls_number_restraints 10
_refine_ls_restrained_S_all 0.811
_refine_ls_R_factor_all 0.0744
_refine_ls_R_factor_gt 0.0321
_refine_ls_shift/su_max 0.001
_refine_ls_shift/su_mean 0.000
_refine_ls_structure_factor_coef Fsqd
_refine_ls_weighting_details 'w=1/[\s^2^(Fo^2^)+(0.0256P)^2^] where P=(Fo^2^+2Fc^2^)/3'
_refine_ls_weighting_scheme calc
_refine_ls_wR_factor_gt 0.0611
_refine_ls_wR_factor_ref 0.0645
_reflns_Friedel_coverage 0.000
_reflns_number_gt 1679
_reflns_number_total 3171
_reflns_threshold_expression 'I > 2\s(I)'
_cod_data_source_file d0cc05752e2.cif
_cod_data_source_block ab_k1_0001
_cod_depositor_comments 'Adding full bibliography for 7127400.cif.'
_cod_original_sg_symbol_H-M 'P 21/c'
_cod_database_code 7127400
_cambridge_user_name 'Ziwei Liu'
_cambridge_user_crsid zliu@mrc-lmb.cam.ac.uk
_cambridge_supervisor_name 'John Sutherland'
_cambridge_supervisor_crsid johns@mrc-lmb.cam.ac.uk
_cambridge_crystallographer_name 'Andrew Bond'
_cambridge_crystallographer_crsid adb29
_cambridge_sample_id ZL-17-68
_cambridge_data_id AB_K1_0001
_shelx_space_group_comment
;
The symmetry employed for this shelxl refinement is uniquely defined
by the following loop, which should always be used as a source of
symmetry information in preference to the above space-group names.
They are only intended as comments.
;
_shelx_estimated_absorpt_t_min 0.871
_shelx_estimated_absorpt_t_max 0.968

loop_
_space_group_symop_operation_xyz
'x, y, z'
'-x, y+1/2, -z+1/2'
'-x, -y, -z'
'x, -y-1/2, z-1/2'

loop_
_atom_site_label
_atom_site_type_symbol
_atom_site_fract_x
_atom_site_fract_y
_atom_site_fract_z
_atom_site_U_iso_or_equiv
_atom_site_adp_type
_atom_site_occupancy
_atom_site_site_symmetry_order
_atom_site_calc_flag
_atom_site_refinement_flags_posn
_atom_site_refinement_flags_adp
_atom_site_refinement_flags_occupancy
_atom_site_disorder_assembly
_atom_site_disorder_group
S1 S 0.48546(7) 0.62653(4) -0.00022(7) 0.0353(2) Uani 1 1 d . . . . .
C1 C 0.3398(3) 0.66212(12) -0.0156(3) 0.0333(7) Uani 1 1 d . . . . .
N11 N 0.2802(2) 0.67572(10) -0.1603(2) 0.0454(7) Uani 1 1 d . . . . .
H11A H 0.204510 0.693656 -0.165885 0.054 Uiso 1 1 calc R U . . .
H11B H 0.316284 0.666819 -0.250634 0.054 Uiso 1 1 calc R U . . .
N12 N 0.2814(2) 0.67646(11) 0.1175(2) 0.0468(7) Uani 1 1 d . . . . .
H12A H 0.205751 0.694383 0.107812 0.056 Uiso 1 1 calc R U . . .
H12B H 0.318523 0.668027 0.215312 0.056 Uiso 1 1 calc R U . . .
S2 S 0.24404(7) 0.45375(3) 0.47258(7) 0.0370(2) Uani 1 1 d . . . . .
C2 C 0.1575(2) 0.52249(12) 0.4631(3) 0.0310(7) Uani 1 1 d . . . . .
N21 N 0.1228(2) 0.54970(10) 0.3204(2) 0.0377(6) Uani 1 1 d . . . . .
H21A H 0.077861 0.584919 0.317163 0.045 Uiso 1 1 calc R U . . .
H21B H 0.144632 0.532523 0.228868 0.045 Uiso 1 1 calc R U . . .
N22 N 0.12286(19) 0.54969(10) 0.5976(2) 0.0373(6) Uani 1 1 d . . . . .
H22A H 0.077953 0.584915 0.591054 0.045 Uiso 1 1 calc R U . . .
H22B H 0.144668 0.532610 0.693884 0.045 Uiso 1 1 calc R U . . .
S3 S 0.40474(7) 0.62561(4) 0.49020(7) 0.0353(2) Uani 1 1 d . . . . .
C3 C 0.5413(3) 0.66883(12) 0.5057(3) 0.0304(7) Uani 1 1 d . . . . .
N31 N 0.5975(2) 0.68600(10) 0.6502(2) 0.0387(6) Uani 1 1 d . . . . .
H31A H 0.668915 0.707817 0.655160 0.046 Uiso 1 1 calc R U . . .
H31B H 0.563294 0.675535 0.740880 0.046 Uiso 1 1 calc R U . . .
N32 N 0.5985(2) 0.68634(10) 0.3742(2) 0.0384(6) Uani 1 1 d . . . . .
H32A H 0.669912 0.708149 0.385510 0.046 Uiso 1 1 calc R U . . .
H32B H 0.564995 0.676103 0.275730 0.046 Uiso 1 1 calc R U . . .
S4 S 0.76542(7) 0.99295(3) 0.52812(8) 0.0394(2) Uani 1 1 d . . . . .
C4 C 0.8155(2) 0.91615(13) 0.5332(3) 0.0354(7) Uani 1 1 d . . . . .
N41 N 0.8360(2) 0.88513(10) 0.3960(2) 0.0434(6) Uani 1 1 d . . . . .
H41A H 0.861480 0.845397 0.400828 0.052 Uiso 1 1 calc R U . . .
H41B H 0.824102 0.904397 0.300726 0.052 Uiso 1 1 calc R U . . .
N42 N 0.8349(2) 0.88483(10) 0.6737(2) 0.0397(6) Uani 1 1 d . . . . .
H42A H 0.860407 0.845095 0.673860 0.048 Uiso 1 1 calc R U . . .
H42B H 0.822321 0.903802 0.766698 0.048 Uiso 1 1 calc R U . . .
S5 S 1.07705(8) 0.70447(4) 0.46792(9) 0.0455(2) Uani 1 1 d . . . . .
C5 C 0.9375(3) 0.72840(13) 0.5196(3) 0.0422(8) Uani 1 1 d . . . . .
N5 N 0.8399(3) 0.74619(13) 0.5563(4) 0.0717(9) Uani 1 1 d . . . . .
N6 N 0.5002(2) 0.50011(10) 0.2572(2) 0.0346(6) Uani 1 1 d D . . . .
H1 H 0.4734(17) 0.5306(6) 0.1906(19) 0.052 Uiso 1 1 d D U . . .
H2 H 0.5320(17) 0.4694(7) 0.199(2) 0.052 Uiso 1 1 d D U . . .
H3 H 0.5600(14) 0.5138(8) 0.3284(18) 0.052 Uiso 1 1 d D U . . .
H4 H 0.4358(13) 0.4852(9) 0.307(2) 0.052 Uiso 1 1 d D U . . .

loop_
_atom_site_aniso_label
_atom_site_aniso_U_11
_atom_site_aniso_U_22
_atom_site_aniso_U_33
_atom_site_aniso_U_23
_atom_site_aniso_U_13
_atom_site_aniso_U_12
S1 0.0385(5) 0.0397(5) 0.0274(4) 0.0007(3) 0.0015(3) 0.0070(4)
C1 0.042(2) 0.0292(17) 0.0286(15) 0.0010(12) 0.0008(13) 0.0021(15)
N11 0.0429(17) 0.0651(18) 0.0273(13) 0.0013(11) -0.0014(11) 0.0210(14)
N12 0.0431(17) 0.0666(18) 0.0308(13) 0.0017(12) 0.0029(11) 0.0246(14)
S2 0.0431(5) 0.0364(5) 0.0313(4) 0.0014(3) 0.0019(3) 0.0069(4)
C2 0.0272(18) 0.0335(18) 0.0324(16) 0.0002(13) 0.0028(12) -0.0052(14)
N21 0.0431(16) 0.0391(15) 0.0307(12) 0.0051(11) 0.0020(10) 0.0104(13)
N22 0.0405(16) 0.0389(15) 0.0326(13) 0.0016(11) 0.0041(10) 0.0096(13)
S3 0.0361(5) 0.0404(5) 0.0295(4) 0.0000(3) 0.0020(3) -0.0035(4)
C3 0.0391(19) 0.0228(16) 0.0290(15) 0.0000(12) 0.0015(13) 0.0047(14)
N31 0.0431(16) 0.0426(16) 0.0300(13) -0.0059(11) 0.0015(11) -0.0125(13)
N32 0.0388(16) 0.0447(16) 0.0315(13) 0.0008(11) 0.0018(11) -0.0110(13)
S4 0.0473(5) 0.0395(5) 0.0312(4) 0.0005(3) 0.0021(3) 0.0046(4)
C4 0.0309(19) 0.0423(19) 0.0324(16) -0.0005(15) -0.0011(13) -0.0037(15)
N41 0.0610(18) 0.0358(15) 0.0332(13) 0.0010(11) 0.0015(11) 0.0109(13)
N42 0.0519(17) 0.0374(15) 0.0299(13) -0.0005(11) 0.0033(11) 0.0070(13)
S5 0.0432(6) 0.0406(5) 0.0527(5) -0.0024(4) 0.0042(4) -0.0030(4)
C5 0.043(2) 0.0257(19) 0.0556(19) -0.0016(14) -0.0096(17) -0.0080(18)
N5 0.039(2) 0.0455(19) 0.131(3) -0.0202(18) 0.0084(18) -0.0024(16)
N6 0.0378(16) 0.0373(15) 0.0286(12) -0.0001(10) 0.0026(10) 0.0025(13)

loop_
_atom_type_symbol
_atom_type_description
_atom_type_scat_dispersion_real
_atom_type_scat_dispersion_imag
_atom_type_scat_source
C C 0.0033 0.0016 'International Tables Vol C Tables 4.2.6.8 and 6.1.1.4'
H H 0.0000 0.0000 'International Tables Vol C Tables 4.2.6.8 and 6.1.1.4'
N N 0.0061 0.0033 'International Tables Vol C Tables 4.2.6.8 and 6.1.1.4'
S S 0.1246 0.1234 'International Tables Vol C Tables 4.2.6.8 and 6.1.1.4'

loop_
_geom_angle_atom_site_label_1
_geom_angle_atom_site_label_2
_geom_angle_atom_site_label_3
_geom_angle
_geom_angle_site_symmetry_1
_geom_angle_site_symmetry_3
_geom_angle_publ_flag
N11 C1 N12 117.8(3) . . ?
N11 C1 S1 121.3(2) . . ?
N12 C1 S1 120.92(19) . . ?
C1 N11 H11A 120.0 . . ?
C1 N11 H11B 120.0 . . ?
H11A N11 H11B 120.0 . . ?
C1 N12 H12A 120.0 . . ?
C1 N12 H12B 120.0 . . ?
H12A N12 H12B 120.0 . . ?
N22 C2 N21 118.2(2) . . ?
N22 C2 S2 120.89(19) . . ?
N21 C2 S2 120.91(19) . . ?
C2 N21 H21A 120.0 . . ?
C2 N21 H21B 120.0 . . ?
H21A N21 H21B 120.0 . . ?
C2 N22 H22A 120.0 . . ?
C2 N22 H22B 120.0 . . ?
H22A N22 H22B 120.0 . . ?
N31 C3 N32 116.6(2) . . ?
N31 C3 S3 121.7(2) . . ?
N32 C3 S3 121.73(18) . . ?
C3 N31 H31A 120.0 . . ?
C3 N31 H31B 120.0 . . ?
H31A N31 H31B 120.0 . . ?
C3 N32 H32A 120.0 . . ?
C3 N32 H32B 120.0 . . ?
H32A N32 H32B 120.0 . . ?
N42 C4 N41 117.5(2) . . ?
N42 C4 S4 121.3(2) . . ?
N41 C4 S4 121.17(19) . . ?
C4 N41 H41A 120.0 . . ?
C4 N41 H41B 120.0 . . ?
H41A N41 H41B 120.0 . . ?
C4 N42 H42A 120.0 . . ?
C4 N42 H42B 120.0 . . ?
H42A N42 H42B 120.0 . . ?
N5 C5 S5 178.9(3) . . ?
H1 N6 H2 108.7(12) . . ?
H1 N6 H3 110.6(12) . . ?
H2 N6 H3 108.5(12) . . ?
H1 N6 H4 109.3(12) . . ?
H2 N6 H4 109.2(12) . . ?
H3 N6 H4 110.5(12) . . ?

loop_
_geom_bond_atom_site_label_1
_geom_bond_atom_site_label_2
_geom_bond_distance
_geom_bond_site_symmetry_2
_geom_bond_publ_flag
S1 C1 1.704(3) . ?
C1 N11 1.326(3) . ?
C1 N12 1.330(3) . ?
N11 H11A 0.8800 . ?
N11 H11B 0.8800 . ?
N12 H12A 0.8800 . ?
N12 H12B 0.8800 . ?
S2 C2 1.711(3) . ?
C2 N22 1.320(3) . ?
C2 N21 1.327(3) . ?
N21 H21A 0.8800 . ?
N21 H21B 0.8800 . ?
N22 H22A 0.8800 . ?
N22 H22B 0.8800 . ?
S3 C3 1.699(3) . ?
C3 N31 1.329(3) . ?
C3 N32 1.330(3) . ?
N31 H31A 0.8800 . ?
N31 H31B 0.8800 . ?
N32 H32A 0.8800 . ?
N32 H32B 0.8800 . ?
S4 C4 1.703(3) . ?
C4 N42 1.328(3) . ?
C4 N41 1.333(3) . ?
N41 H41A 0.8800 . ?
N41 H41B 0.8800 . ?
N42 H42A 0.8800 . ?
N42 H42B 0.8800 . ?
S5 C5 1.643(4) . ?
C5 N5 1.157(4) . ?
N6 H1 0.875(8) . ?
N6 H2 0.884(8) . ?
N6 H3 0.872(8) . ?
N6 H4 0.878(8) . ?
